data_2206225
loop_
_publ_author_name
'Poulsen, Rasmus D.'
'Overgaard, Jacob'
'Chevallier, Marie-Agnes'
'Clausen, Henrik F.'
'Iversen, Bo B.'

_publ_section_title
;A gadolinium-based metal--organic framework,
 poly[[tris(\m~4~-benzene-1,4-dicarboxylato)bis(\m~2~-<i>N</i>,<i>N</i>-diethylformamide)digadolinium(III)]
 monohydrate]
;
_journal_issue 7
_journal_name_full 'Acta Crystallographica Section E'
_journal_page_first m1337
_journal_page_last m1339
_journal_paper_doi 10.1107/S1600536805018271
_journal_volume 61
_journal_year 2005
_chemical_formula_iupac '[Gd2 (C8 H4 O4)3 (C5 H11 N O)2] , H2 O'
_chemical_formula_moiety 'C34 H34 Gd2 N2 O14 , H2 O1'
_chemical_formula_sum 'C34 H36 Gd2 N2 O15'
_chemical_formula_weight 1025.13
_chemical_name_systematic
;
poly[[tris(\m~4~-benzene-1,4-dicarboxylato)bis(\m~2~-
N,N-diethylformamide)digadolinium(III)] monohydrate]
;
_space_group_IT_number 15
_symmetry_cell_setting monoclinic
_symmetry_space_group_name_Hall '-C 2yc'
_symmetry_space_group_name_H-M 'C 1 2/c 1'
_atom_sites_solution_hydrogens geom
_atom_sites_solution_primary direct
_atom_sites_solution_secondary difmap
_audit_creation_method SHELXL97
_cell_angle_alpha 90.00
_cell_angle_beta 108.7960(10)
_cell_angle_gamma 90.00
_cell_formula_units_Z 4
_cell_length_a 18.0582(5)
_cell_length_b 11.4381(3)
_cell_length_c 18.6791(4)
_cell_measurement_reflns_used 7811
_cell_measurement_temperature 100(2)
_cell_measurement_theta_max 42.4
_cell_measurement_theta_min 2.8
_cell_volume 3652.45(16)
_computing_cell_refinement SAINT-Plus
_computing_data_collection 'Please provide missing details'
_computing_data_reduction 'SAINT-Plus (Bruker, 2004)'
_computing_molecular_graphics 'SHELXTL (Bruker, 2004)'
_computing_publication_material 'enCIFer (version 1.1; Allen <i>et al.</i>, 2004)'
_computing_structure_refinement 'SHELXL97 (Sheldrick, 1997)'
_computing_structure_solution 'SHELXS97 (Sheldrick, 1997)'
_diffrn_ambient_temperature 100(2)
_diffrn_detector_area_resol_mean 83.33
_diffrn_measured_fraction_theta_full 0.990
_diffrn_measured_fraction_theta_max 0.840
_diffrn_measurement_device_type 'Bruker SMART APEXII CCD-based'
_diffrn_measurement_method '\f and \w'
_diffrn_radiation_monochromator graphite
_diffrn_radiation_type MoK\a
_diffrn_radiation_wavelength 0.71073
_diffrn_reflns_av_R_equivalents 0.0387
_diffrn_reflns_av_sigmaI/netI 0.0356
_diffrn_reflns_limit_h_max 29
_diffrn_reflns_limit_h_min -33
_diffrn_reflns_limit_k_max 20
_diffrn_reflns_limit_k_min -20
_diffrn_reflns_limit_l_max 32
_diffrn_reflns_limit_l_min -33
_diffrn_reflns_number 61459
_diffrn_reflns_reduction_process
;
 Scaled and merged with SORTAV
 R.H. Blessing, (1987) Cryst. Rev. 1, 3-58
 R.H. Blessing, (1989) J. Appl. Cryst. 22, 396-397
;
_diffrn_reflns_theta_full 39.50
_diffrn_reflns_theta_max 43.014
_diffrn_reflns_theta_min 2.142
_diffrn_standards_number 0
_exptl_absorpt_coefficient_mu 3.673
_exptl_absorpt_correction_T_max 0.830
_exptl_absorpt_correction_T_min 0.741
_exptl_absorpt_correction_type multi-scan
_exptl_absorpt_process_details '(Blessing, 1995)'
_exptl_crystal_colour white
_exptl_crystal_density_diffrn 1.864
_exptl_crystal_density_method 'not measured'
_exptl_crystal_description block
_exptl_crystal_F_000 2000
_exptl_crystal_size_max 0.20
_exptl_crystal_size_mid 0.05
_exptl_crystal_size_min 0.05
_refine_diff_density_max 2.589
_refine_diff_density_min -0.963
_refine_ls_extinction_method none
_refine_ls_goodness_of_fit_ref 0.950
_refine_ls_hydrogen_treatment constr
_refine_ls_matrix_type full
_refine_ls_number_parameters 277
_refine_ls_number_reflns 11366
_refine_ls_number_restraints 0
_refine_ls_restrained_S_all 0.950
_refine_ls_R_factor_all 0.0314
_refine_ls_R_factor_gt 0.0221
_refine_ls_shift/su_max 0.001
_refine_ls_shift/su_mean 0.000
_refine_ls_structure_factor_coef Fsqd
_refine_ls_weighting_details 'calc w = 1/[\s^2^(Fo^2^)+(0.0284P)^2^] where P=(Fo^2^+2Fc^2^)/3'
_refine_ls_weighting_scheme calc
_refine_ls_wR_factor_gt 0.0522
_refine_ls_wR_factor_ref 0.0537
_reflns_number_gt 9378
_reflns_number_total 11366
_reflns_threshold_expression I>2\s(I)
_cod_data_source_file lh6399.cif
_cod_data_source_block I
_cod_original_cell_volume 3652.44(16)
_cod_original_sg_symbol_H-M 'C 2/c'
_cod_database_code 2206225
_cod_database_fobs_code 2206225

loop_
_symmetry_equiv_pos_as_xyz
'x, y, z'
'-x, y, -z+1/2'
'x+1/2, y+1/2, z'
'-x+1/2, y+1/2, -z+1/2'
'-x, -y, -z'
'x, -y, z-1/2'
'-x+1/2, -y+1/2, -z'
'x+1/2, -y+1/2, z-1/2'

loop_
_atom_site_label
_atom_site_fract_x
_atom_site_fract_y
_atom_site_fract_z
_atom_site_U_iso_or_equiv
_atom_site_adp_type
_atom_site_calc_flag
_atom_site_refinement_flags
_atom_site_occupancy
_atom_site_disorder_assembly
_atom_site_disorder_group
_atom_site_type_symbol
Gd1 0.001829(3) 0.559920(4) 0.102180(3) 0.00726(2) Uani d . 1 . . Gd
O1 0.08900(6) 0.56023(9) 0.22407(6) 0.01713(18) Uani d . 1 . . O
O31 -0.07784(6) 0.43229(9) 0.00789(7) 0.01854(19) Uani d . 1 . . O
C1 0.11733(7) 0.56150(10) 0.29411(7) 0.01022(17) Uani d . 1 . . C
O11 -0.08653(5) 0.51300(8) 0.16110(5) 0.01153(14) Uani d . 1 . . O
O14 0.10513(6) 0.68267(9) 0.09204(6) 0.01663(17) Uani d . 1 . . O
O21 -0.02661(7) 0.74494(9) 0.15146(6) 0.01815(18) Uani d . 1 . . O
O41 -0.07090(6) 0.67660(9) 0.00048(5) 0.01924(19) Uani d . 1 . . O
C11 0.18656(7) 0.69969(11) 0.01577(7) 0.0142(2) Uani d . 1 . . C
C2 0.19404(7) 0.62278(11) 0.32888(7) 0.01196(18) Uani d . 1 . . C
C3 0.22907(8) 0.68160(13) 0.28281(7) 0.0176(2) Uani d . 1 . . C
H3 0.2064 0.6782 0.2294 0.021 Uiso calc R 1 . . H
C12 0.19865(8) 0.67711(12) -0.05289(8) 0.0165(2) Uani d . 1 . . C
H12 0.1636 0.6276 -0.0891 0.020 Uiso calc R 1 . . H
C7 0.22854(8) 0.62536(12) 0.40715(7) 0.0144(2) Uani d . 1 . . C
H7 0.2053 0.5841 0.4386 0.017 Uiso calc R 1 . . H
C10 0.11899(7) 0.64679(11) 0.03387(7) 0.0142(2) Uani d . 1 . . C
O13 0.07687(8) 0.39149(12) 0.11365(6) 0.0318(3) Uani d . 1 . . O
C6 0.29705(8) 0.68840(12) 0.43921(7) 0.0169(2) Uani d . 1 . . C
H6 0.3209 0.6894 0.4926 0.020 Uiso calc R 1 . . H
C13 0.23812(8) 0.77300(13) 0.06843(8) 0.0182(2) Uani d . 1 . . C
H13 0.2299 0.7889 0.1152 0.022 Uiso calc R 1 . . H
C5 0.33072(9) 0.75001(13) 0.39337(7) 0.0188(2) Uani d . 1 . . C
C41 -0.09999(9) 0.67298(13) -0.07060(8) 0.0216(3) Uani d . 1 . . C
C4 0.29713(9) 0.74512(14) 0.31507(8) 0.0223(3) Uani d . 1 . . C
H4 0.3209 0.7854 0.2837 0.027 Uiso calc R 1 . . H
N16 -0.05939(13) 0.93673(12) 0.13197(13) 0.0370(4) Uani d . 1 . . N
C15 -0.02170(15) 0.84050(15) 0.12457(15) 0.0436(6) Uani d . 1 . . C
H15 0.0126 0.8466 0.0954 0.052 Uiso calc R 1 . . H
C19 -0.1864(2) 0.9755(4) 0.1531(3) 0.0573(14) Uani d P 0.622(6) A 1 C
H19A -0.2109 0.9768 0.1929 0.086 Uiso calc PR 0.622(6) A 1 H
H19B -0.2134 0.9186 0.1143 0.086 Uiso calc PR 0.622(6) A 1 H
H19C -0.1901 1.0533 0.1303 0.086 Uiso calc PR 0.622(6) A 1 H
C20 -0.0182(3) 1.1406(4) 0.1242(5) 0.105(3) Uani d P 0.622(6) A 1 C
H20A -0.0230 1.2082 0.0907 0.158 Uiso calc PR 0.622(6) A 1 H
H20B 0.0368 1.1165 0.1439 0.158 Uiso calc PR 0.622(6) A 1 H
H20C -0.0366 1.1620 0.1664 0.158 Uiso calc PR 0.622(6) A 1 H
C19A -0.1394(7) 0.9902(10) 0.2082(7) 0.089(4) Uani d P 0.378(6) A 2 C
H19D -0.1923 0.9792 0.2108 0.134 Uiso calc PR 0.378(6) A 2 H
H19E -0.1298 1.0737 0.2034 0.134 Uiso calc PR 0.378(6) A 2 H
H19F -0.1011 0.9596 0.2544 0.134 Uiso calc PR 0.378(6) A 2 H
C20A -0.0652(5) 1.0785(6) 0.0379(5) 0.056(2) Uani d P 0.378(6) A 2 C
H20D -0.0436 1.1513 0.0253 0.085 Uiso calc PR 0.378(6) A 2 H
H20E -0.1208 1.0894 0.0313 0.085 Uiso calc PR 0.378(6) A 2 H
H20F -0.0592 1.0158 0.0044 0.085 Uiso calc PR 0.378(6) A 2 H
C17 -0.0658(3) 1.0433(3) 0.0815(3) 0.0497(13) Uani d P 0.626(7) A 1 C
H17A -0.0478 1.0226 0.0384 0.060 Uiso calc PR 0.626(7) A 1 H
H17B -0.1212 1.0680 0.0610 0.060 Uiso calc PR 0.626(7) A 1 H
C18 -0.1019(2) 0.9415(2) 0.1867(2) 0.0290(7) Uani d P 0.626(7) A 1 C
H18A -0.0756 0.9984 0.2268 0.035 Uiso calc PR 0.626(7) A 1 H
H18B -0.0989 0.8639 0.2109 0.035 Uiso calc PR 0.626(7) A 1 H
C17A -0.0219(4) 1.0459(4) 0.1193(4) 0.0326(14) Uani d P 0.374(7) A 2 C
H17C 0.0344 1.0332 0.1271 0.039 Uiso calc PR 0.374(7) A 2 H
H17D -0.0273 1.1080 0.1542 0.039 Uiso calc PR 0.374(7) A 2 H
C18A -0.1320(5) 0.9287(5) 0.1438(5) 0.0387(18) Uani d P 0.374(7) A 2 C
H18C -0.1433 0.8450 0.1491 0.046 Uiso calc PR 0.374(7) A 2 H
H18D -0.1726 0.9584 0.0981 0.046 Uiso calc PR 0.374(7) A 2 H
O99 -0.0274(3) 1.2785(5) 0.2561(4) 0.106(2) Uiso d P 0.50 . . O

loop_
_atom_site_aniso_label
_atom_site_aniso_U_11
_atom_site_aniso_U_22
_atom_site_aniso_U_33
_atom_site_aniso_U_12
_atom_site_aniso_U_13
_atom_site_aniso_U_23
Gd1 0.00684(2) 0.00960(2) 0.00528(3) -0.00035(2) 0.00190(2) 0.00008(2)
O1 0.0128(4) 0.0305(5) 0.0068(4) -0.0046(3) 0.0012(3) 0.0011(3)
O31 0.0150(4) 0.0224(5) 0.0208(5) -0.0110(3) 0.0094(4) -0.0105(4)
C1 0.0095(4) 0.0136(4) 0.0073(4) 0.0013(3) 0.0025(3) 0.0000(3)
O11 0.0112(3) 0.0154(4) 0.0095(4) -0.0018(3) 0.0053(3) -0.0020(3)
O14 0.0173(4) 0.0220(4) 0.0138(4) -0.0087(4) 0.0094(3) -0.0059(4)
O21 0.0257(5) 0.0151(4) 0.0142(4) 0.0010(4) 0.0071(4) -0.0028(3)
O41 0.0256(5) 0.0213(4) 0.0083(4) 0.0115(4) 0.0019(3) 0.0022(3)
C11 0.0137(5) 0.0174(5) 0.0140(5) -0.0072(4) 0.0080(4) -0.0055(4)
C2 0.0137(5) 0.0140(4) 0.0080(4) -0.0027(4) 0.0032(4) -0.0006(4)
C3 0.0208(5) 0.0241(6) 0.0072(5) -0.0099(5) 0.0034(4) -0.0007(4)
C12 0.0165(5) 0.0216(5) 0.0139(5) -0.0096(4) 0.0085(4) -0.0069(4)
C7 0.0162(5) 0.0183(5) 0.0080(5) -0.0054(4) 0.0030(4) -0.0002(4)
C10 0.0135(5) 0.0174(5) 0.0138(5) -0.0062(4) 0.0074(4) -0.0035(4)
O13 0.0444(7) 0.0370(6) 0.0103(4) 0.0311(6) 0.0038(4) 0.0006(4)
C6 0.0211(5) 0.0197(5) 0.0078(5) -0.0082(5) 0.0018(4) -0.0006(4)
C13 0.0186(5) 0.0253(6) 0.0142(5) -0.0124(5) 0.0101(4) -0.0086(5)
C5 0.0236(6) 0.0216(6) 0.0091(5) -0.0128(5) 0.0025(4) -0.0012(4)
C41 0.0292(7) 0.0234(6) 0.0100(5) 0.0163(5) 0.0032(5) 0.0028(5)
C4 0.0283(7) 0.0281(7) 0.0085(5) -0.0173(6) 0.0033(5) -0.0003(5)
N16 0.0540(11) 0.0133(5) 0.0559(12) -0.0004(6) 0.0345(10) 0.0001(6)
C15 0.0628(14) 0.0153(6) 0.0760(16) -0.0070(7) 0.0546(14) -0.0074(8)
C19 0.0315(18) 0.050(2) 0.087(4) 0.0063(17) 0.014(2) -0.009(2)
C20 0.048(2) 0.037(2) 0.187(7) -0.0153(19) -0.024(3) 0.056(3)
C19A 0.092(8) 0.099(8) 0.106(9) -0.034(6) 0.074(7) -0.067(7)
C20A 0.049(4) 0.045(3) 0.070(5) 0.012(3) 0.013(4) 0.037(3)
C17 0.058(3) 0.0241(14) 0.070(3) 0.0105(16) 0.025(3) 0.0231(17)
C18 0.0346(16) 0.0220(11) 0.0317(18) 0.0042(10) 0.0127(14) -0.0075(11)
C17A 0.036(3) 0.0129(16) 0.051(4) -0.0009(16) 0.016(3) 0.0037(18)
C18A 0.046(4) 0.025(2) 0.058(5) 0.000(2) 0.034(4) -0.003(2)

loop_
_atom_type_symbol
_atom_type_description
_atom_type_scat_dispersion_real
_atom_type_scat_dispersion_imag
_atom_type_scat_source
C C 0.0033 0.0016 'International Tables Vol C Tables 4.2.6.8 and 6.1.1.4'
H H 0.0000 0.0000 'International Tables Vol C Tables 4.2.6.8 and 6.1.1.4'
N N 0.0061 0.0033 'International Tables Vol C Tables 4.2.6.8 and 6.1.1.4'
O O 0.0106 0.0060 'International Tables Vol C Tables 4.2.6.8 and 6.1.1.4'
Gd Gd -0.1653 3.9035 'International Tables Vol C Tables 4.2.6.8 and 6.1.1.4'

loop_
_geom_angle_atom_site_label_1
_geom_angle_atom_site_label_2
_geom_angle_atom_site_label_3
_geom_angle_site_symmetry_1
_geom_angle_site_symmetry_3
_geom_angle
O11 Gd1 O1 . . 83.40(3)
O11 Gd1 O13 . . 103.81(5)
O1 Gd1 O13 . . 73.68(4)
O11 Gd1 O41 . . 103.23(4)
O1 Gd1 O41 . . 145.25(4)
O13 Gd1 O41 . . 134.69(4)
O11 Gd1 O31 . . 82.09(3)
O1 Gd1 O31 . . 141.83(4)
O13 Gd1 O31 . . 75.85(4)
O41 Gd1 O31 . . 72.71(4)
O11 Gd1 O14 . . 149.72(3)
O1 Gd1 O14 . . 77.07(3)
O13 Gd1 O14 . . 92.72(5)
O41 Gd1 O14 . . 81.33(4)
O31 Gd1 O14 . . 127.05(3)
O11 Gd1 O21 . . 75.83(3)
O1 Gd1 O21 . . 77.61(4)
O13 Gd1 O21 . . 151.10(4)
O41 Gd1 O21 . . 71.31(4)
O31 Gd1 O21 . . 131.58(4)
O14 Gd1 O21 . . 77.52(4)
O11 Gd1 O31 . 5_565 160.55(3)
O1 Gd1 O31 . 5_565 112.41(4)
O13 Gd1 O31 . 5_565 71.76(4)
O41 Gd1 O31 . 5_565 70.64(4)
O31 Gd1 O31 . 5_565 78.46(3)
O14 Gd1 O31 . 5_565 49.27(3)
O21 Gd1 O31 . 5_565 117.48(3)
C1 O1 Gd1 . . 162.85(9)
C10 O31 Gd1 5_565 . 171.04(10)
C10 O31 Gd1 5_565 5_565 84.27(8)
Gd1 O31 Gd1 . 5_565 101.54(3)
O1 C1 O11 . 2 124.68(11)
O1 C1 C2 . . 118.10(11)
O11 C1 C2 2 . 117.22(11)
C1 O11 Gd1 2 . 137.64(8)
C10 O14 Gd1 . . 104.71(8)
C15 O21 Gd1 . . 125.00(12)
C41 O41 Gd1 . . 140.18(9)
C12 C11 C13 . . 119.59(11)
C12 C11 C10 . . 120.97(11)
C13 C11 C10 . . 119.44(11)
C7 C2 C3 . . 119.95(11)
C7 C2 C1 . . 120.17(11)
C3 C2 C1 . . 119.82(11)
C4 C3 C2 . . 119.95(12)
C4 C3 H3 . . 120.0
C2 C3 H3 . . 120.0
C13 C12 C11 7_565 . 119.99(12)
C13 C12 H12 7_565 . 120.0
C11 C12 H12 . . 120.0
C6 C7 C2 . . 119.89(11)
C6 C7 H7 . . 120.1
C2 C7 H7 . . 120.1
O14 C10 O31 . 5_565 121.57(11)
O14 C10 C11 . . 117.82(11)
O31 C10 C11 5_565 . 120.61(11)
O14 C10 Gd1 . . 51.08(6)
O31 C10 Gd1 5_565 . 70.63(7)
C11 C10 Gd1 . . 168.03(9)
C41 O13 Gd1 5_565 . 136.94(10)
C7 C6 C5 . . 120.17(12)
C7 C6 H6 . . 119.9
C5 C6 H6 . . 119.9
C12 C13 C11 7_565 . 120.43(12)
C12 C13 H13 7_565 . 119.8
C11 C13 H13 . . 119.8
C6 C5 C4 . . 119.83(12)
C6 C5 C41 . 8_566 119.21(12)
C4 C5 C41 . 8_566 120.84(12)
O13 C41 O41 5_565 . 125.52(13)
O13 C41 C5 5_565 8_465 117.27(12)
O41 C41 C5 . 8_465 117.20(12)
C3 C4 C5 . . 120.16(12)
C3 C4 H4 . . 119.9
C5 C4 H4 . . 119.9
C15 N16 C18A . . 120.0(3)
C15 N16 C18 . . 120.43(19)
C15 N16 C17A . . 114.1(3)
C18A N16 C17A . . 125.6(3)
C18 N16 C17A . . 116.8(3)
C15 N16 C17 . . 122.7(2)
C18A N16 C17 . . 105.2(4)
C18 N16 C17 . . 116.8(2)
O21 C15 N16 . . 126.48(18)
O21 C15 H15 . . 116.8
N16 C15 H15 . . 116.8
C18 C19 H19A . . 109.5
C18 C19 H19B . . 109.5
H19A C19 H19B . . 109.5
C18 C19 H19C . . 109.5
H19A C19 H19C . . 109.5
H19B C19 H19C . . 109.5
C17 C20 H20A . . 109.5
C17 C20 H20B . . 109.5
H20A C20 H20B . . 109.5
C17 C20 H20C . . 109.5
H20A C20 H20C . . 109.5
H20B C20 H20C . . 109.5
C18A C19A H19D . . 109.5
C18A C19A H19E . . 109.5
H19D C19A H19E . . 109.5
C18A C19A H19F . . 109.5
H19D C19A H19F . . 109.5
H19E C19A H19F . . 109.5
C17A C20A H20D . . 109.5
C17A C20A H20E . . 109.5
H20D C20A H20E . . 109.5
C17A C20A H20F . . 109.5
H20D C20A H20F . . 109.5
H20E C20A H20F . . 109.5
C20 C17 N16 . . 110.8(4)
C20 C17 H17A . . 109.5
N16 C17 H17A . . 109.5
C20 C17 H17B . . 109.5
N16 C17 H17B . . 109.5
H17A C17 H17B . . 108.1
N16 C18 C19 . . 114.1(4)
N16 C18 H18A . . 108.7
C19 C18 H18A . . 108.7
N16 C18 H18B . . 108.7
C19 C18 H18B . . 108.7
H18A C18 H18B . . 107.6
N16 C17A C20A . . 104.7(5)
N16 C17A H17C . . 110.8
C20A C17A H17C . . 110.8
N16 C17A H17D . . 110.8
C20A C17A H17D . . 110.8
H17C C17A H17D . . 108.9
N16 C18A C19A . . 116.4(7)
N16 C18A H18C . . 108.2
C19A C18A H18C . . 108.2
N16 C18A H18D . . 108.2
C19A C18A H18D . . 108.2
H18C C18A H18D . . 107.3

loop_
_geom_bond_atom_site_label_1
_geom_bond_atom_site_label_2
_geom_bond_site_symmetry_2
_geom_bond_distance
Gd1 O11 . 2.2754(9)
Gd1 O1 . 2.3135(10)
Gd1 O13 . 2.3253(11)
Gd1 O41 . 2.3468(10)
Gd1 O31 . 2.3811(10)
Gd1 O14 . 2.3905(9)
Gd1 O21 . 2.4278(10)
Gd1 O31 5_565 2.8175(11)
Gd1 Gd1 5_565 4.03636(13)
O1 C1 . 1.2418(15)
O31 C10 5_565 1.2670(15)
O31 Gd1 5_565 2.8175(11)
C1 O11 2 1.2715(15)
C1 C2 . 1.5007(17)
O11 C1 2 1.2715(15)
O14 C10 . 1.2598(15)
O21 C15 . 1.218(2)
O41 C41 . 1.2613(17)
C11 C12 . 1.3926(17)
C11 C13 . 1.3955(18)
C11 C10 . 1.4952(16)
C2 C7 . 1.3927(17)
C2 C3 . 1.3944(17)
C3 C4 . 1.3872(19)
C3 H3 . 0.9500
C12 C13 7_565 1.3883(17)
C12 H12 . 0.9500
C7 C6 . 1.3898(18)
C7 H7 . 0.9500
C10 O31 5_565 1.2670(15)
O13 C41 5_565 1.2574(17)
C6 C5 . 1.3911(19)
C6 H6 . 0.9500
C13 C12 7_565 1.3883(17)
C13 H13 . 0.9500
C5 C4 . 1.3923(19)
C5 C41 8_566 1.5007(19)
C41 O13 5_565 1.2574(17)
C41 C5 8_465 1.5007(19)
C4 H4 . 0.9500
N16 C15 . 1.325(2)
N16 C18A . 1.401(6)
N16 C18 . 1.464(4)
N16 C17A . 1.475(5)
N16 C17 . 1.522(4)
C15 H15 . 0.9500
C19 C18 . 1.503(6)
C19 H19A . 0.9800
C19 H19B . 0.9800
C19 H19C . 0.9800
C20 C17 . 1.474(8)
C20 H20A . 0.9800
C20 H20B . 0.9800
C20 H20C . 0.9800
C19A C18A . 1.436(10)
C19A H19D . 0.9800
C19A H19E . 0.9800
C19A H19F . 0.9800
C20A C17A . 1.516(11)
C20A H20D . 0.9800
C20A H20E . 0.9800
C20A H20F . 0.9800
C17 H17A . 0.9900
C17 H17B . 0.9900
C18 H18A . 0.9900
C18 H18B . 0.9900
C17A H17C . 0.9900
C17A H17D . 0.9900
C18A H18C . 0.9900
C18A H18D . 0.9900
O99 O99 2 1.086(11)
